data_2203409
loop_
_publ_author_name
'Hema, R.'
'Parthasarathi, V.'
'Ravikumar, K.'
'Sarkunam, K.'
'Nallu, M.'

_publ_section_title
;Dimethyl
 7-(<i>N</i>,<i>N</i>-dimethylamino)-3-(4-methylbenzoyl)indolizine-1,2-dicarboxylate
;
_journal_issue 4
_journal_name_full 'Acta Crystallographica Section E'
_journal_page_first o537
_journal_page_last o538
_journal_paper_doi 10.1107/S1600536804004805
_journal_volume 60
_journal_year 2004
_chemical_formula_iupac 'C22 H22 N2 O5'
_chemical_formula_moiety 'C22 H22 N2 O5'
_chemical_formula_sum 'C22 H22 N2 O5'
_chemical_formula_weight 394.42
_chemical_melting_point 443
_chemical_name_systematic
;
Dimethyl 7-(N,N-dimethylamino)3-(4-methylbenzoyl)indolizine-1,2-dicarboxylate
;
_space_group_IT_number 2
_symmetry_cell_setting triclinic
_symmetry_space_group_name_Hall '-P 1'
_symmetry_space_group_name_H-M 'P -1'
_atom_sites_solution_hydrogens geom
_atom_sites_solution_primary direct
_atom_sites_solution_secondary difmap
_audit_creation_method SHELXL-97
_cell_angle_alpha 118.555(10)
_cell_angle_beta 95.033(12)
_cell_angle_gamma 97.082(11)
_cell_formula_units_Z 4
_cell_length_a 8.050(5)
_cell_length_b 16.942(11)
_cell_length_c 17.094(11)
_cell_measurement_reflns_used 3068
_cell_measurement_temperature 293(2)
_cell_measurement_theta_max 24.50
_cell_measurement_theta_min 2.40
_cell_volume 2003(2)
_computing_cell_refinement 'SAINT (Siemens, 1996)'
_computing_data_collection 'SMART (Siemens, 1996)'
_computing_data_reduction SAINT
_computing_molecular_graphics 'ORTEP-3 (Farrugia, 1997)'
_computing_publication_material 'SHELXL97 and PLATON (Spek, 2003)'
_computing_structure_refinement 'SHELXL-97 (Sheldrick, 1997)'
_computing_structure_solution 'SIR92 (Altomare et al., 1994)'
_diffrn_ambient_temperature 293(2)
_diffrn_measured_fraction_theta_full 0.830
_diffrn_measured_fraction_theta_max 0.830
_diffrn_measurement_device_type 'Siemens SMART CCD area-detector'
_diffrn_measurement_method \w
_diffrn_radiation_monochromator graphite
_diffrn_radiation_source 'fine-focus sealed tube'
_diffrn_radiation_type MoK\a
_diffrn_radiation_wavelength 0.71073
_diffrn_reflns_av_R_equivalents 0.0184
_diffrn_reflns_av_sigmaI/netI 0.0362
_diffrn_reflns_limit_h_max 9
_diffrn_reflns_limit_h_min -10
_diffrn_reflns_limit_k_max 17
_diffrn_reflns_limit_k_min -22
_diffrn_reflns_limit_l_max 22
_diffrn_reflns_limit_l_min -22
_diffrn_reflns_number 12347
_diffrn_reflns_theta_full 28.07
_diffrn_reflns_theta_max 28.07
_diffrn_reflns_theta_min 2.39
_diffrn_standards_decay_% 0
_diffrn_standards_number 0
_exptl_absorpt_coefficient_mu 0.094
_exptl_absorpt_correction_type none
_exptl_crystal_colour yellow
_exptl_crystal_density_diffrn 1.308
_exptl_crystal_density_method 'not measured'
_exptl_crystal_description prism
_exptl_crystal_F_000 832
_exptl_crystal_size_max 0.28
_exptl_crystal_size_mid 0.20
_exptl_crystal_size_min 0.15
_refine_diff_density_max 0.173
_refine_diff_density_min -0.205
_refine_ls_extinction_method none
_refine_ls_goodness_of_fit_ref 1.026
_refine_ls_hydrogen_treatment constr
_refine_ls_matrix_type full
_refine_ls_number_parameters 533
_refine_ls_number_reflns 8081
_refine_ls_number_restraints 0
_refine_ls_restrained_S_all 1.026
_refine_ls_R_factor_all 0.0914
_refine_ls_R_factor_gt 0.0572
_refine_ls_shift/su_max 0.000
_refine_ls_shift/su_mean 0.000
_refine_ls_structure_factor_coef Fsqd
_refine_ls_weighting_details 'calc w=1/[\s^2^(Fo^2^)+(0.0707P)^2^+0.2476P] where P=(Fo^2^+2Fc^2^)/3'
_refine_ls_weighting_scheme calc
_refine_ls_wR_factor_gt 0.1367
_refine_ls_wR_factor_ref 0.1558
_reflns_number_gt 5203
_reflns_number_total 8081
_reflns_threshold_expression 'I > 2\s(I)'
_cod_data_source_file cv6277.cif
_cod_data_source_block I
_cod_database_code 2203409
_cod_database_fobs_code 2203409

loop_
_symmetry_equiv_pos_as_xyz
'x, y, z'
'-x, -y, -z'

loop_
_atom_site_label
_atom_site_fract_x
_atom_site_fract_y
_atom_site_fract_z
_atom_site_U_iso_or_equiv
_atom_site_adp_type
_atom_site_calc_flag
_atom_site_refinement_flags
_atom_site_occupancy
_atom_site_type_symbol
O10A -0.1046(2) 0.66197(11) 0.06884(10) 0.0717(5) Uani d . 1 O
O11A -0.07127(18) 0.78098(10) 0.04524(9) 0.0640(4) Uani d . 1 O
O13A -0.0319(2) 0.66466(11) 0.26598(11) 0.0760(5) Uani d . 1 O
O14A 0.15212(19) 0.61766(10) 0.16881(10) 0.0654(4) Uani d . 1 O
O16A 0.3212(2) 0.93480(12) 0.47023(10) 0.0862(5) Uani d . 1 O
N4A 0.2496(2) 0.91835(11) 0.29569(10) 0.0507(4) Uani d . 1 N
N23A 0.2511(3) 1.10157(14) 0.20101(16) 0.0818(6) Uani d . 1 N
C1A 0.0839(2) 0.79758(14) 0.17515(13) 0.0480(5) Uani d . 1 C
C2A 0.1346(2) 0.77133(13) 0.23855(12) 0.0467(5) Uani d . 1 C
C3A 0.2365(2) 0.84506(13) 0.31358(13) 0.0491(5) Uani d . 1 C
C5A 0.3436(3) 1.00483(15) 0.34640(15) 0.0612(6) Uani d . 1 C
H51 0.4067 1.0226 0.4023 0.073 Uiso calc R 1 H
C6A 0.3446(3) 1.06401(15) 0.31513(16) 0.0667(6) Uani d . 1 C
H61 0.4089 1.1227 0.3503 0.080 Uiso calc R 1 H
C7A 0.2503(3) 1.03974(16) 0.23000(16) 0.0607(6) Uani d . 1 C
C8A 0.1599(2) 0.95140(15) 0.17880(15) 0.0560(5) Uani d . 1 C
H81 0.0987 0.9327 0.1221 0.067 Uiso calc R 1 H
C9A 0.1594(2) 0.89032(14) 0.21119(13) 0.0489(5) Uani d . 1 C
C10A -0.0381(2) 0.73922(16) 0.09249(13) 0.0511(5) Uani d . 1 C
C12A -0.1887(3) 0.72787(18) -0.03863(15) 0.0829(8) Uani d . 1 C
H121 -0.1316 0.6875 -0.0844 0.124 Uiso calc R 1 H
H122 -0.2313 0.7682 -0.0568 0.124 Uiso calc R 1 H
H123 -0.2816 0.6926 -0.0306 0.124 Uiso calc R 1 H
C13A 0.0738(3) 0.67960(15) 0.22754(14) 0.0536(5) Uani d . 1 C
C15A 0.0966(4) 0.52447(17) 0.1479(2) 0.1001(10) Uani d . 1 C
H151 0.1321 0.5184 0.1996 0.150 Uiso calc R 1 H
H152 0.1458 0.4842 0.0979 0.150 Uiso calc R 1 H
H153 -0.0249 0.5087 0.1324 0.150 Uiso calc R 1 H
C16A 0.2987(3) 0.85904(16) 0.40265(14) 0.0570(5) Uani d . 1 C
C17A 0.3340(2) 0.78000(15) 0.41182(13) 0.0531(5) Uani d . 1 C
C18A 0.4023(3) 0.71133(16) 0.34850(15) 0.0639(6) Uani d . 1 C
H181 0.4243 0.7124 0.2965 0.077 Uiso calc R 1 H
C19A 0.4381(3) 0.64105(18) 0.36199(18) 0.0805(7) Uani d . 1 C
H191 0.4862 0.5955 0.3191 0.097 Uiso calc R 1 H
C20A 0.4045(3) 0.6365(2) 0.4374(2) 0.0800(8) Uani d . 1 C
C21A 0.3372(3) 0.7053(2) 0.50026(19) 0.0796(8) Uani d . 1 C
H211 0.3135 0.7036 0.5517 0.095 Uiso calc R 1 H
C22A 0.3042(3) 0.77669(18) 0.48886(15) 0.0682(6) Uani d . 1 C
H221 0.2611 0.8236 0.5333 0.082 Uiso calc R 1 H
C24A 0.3476(3) 1.19378(18) 0.2544(2) 0.0986(10) Uani d . 1 C
H241 0.3185 1.2214 0.3139 0.148 Uiso calc R 1 H
H242 0.3218 1.2290 0.2262 0.148 Uiso calc R 1 H
H243 0.4668 1.1922 0.2586 0.148 Uiso calc R 1 H
C25A 0.1581(4) 1.0762(2) 0.1132(2) 0.1014(10) Uani d . 1 C
H251 0.2053 1.0299 0.0667 0.152 Uiso calc R 1 H
H252 0.1666 1.1290 0.1054 0.152 Uiso calc R 1 H
H253 0.0409 1.0529 0.1093 0.152 Uiso calc R 1 H
C26A 0.4475(4) 0.5597(2) 0.4520(3) 0.1257(13) Uani d . 1 C
H261 0.3954 0.5020 0.4002 0.188 Uiso calc R 1 H
H262 0.4058 0.5641 0.5046 0.188 Uiso calc R 1 H
H263 0.5684 0.5641 0.4604 0.188 Uiso calc R 1 H
O10B 1.1229(2) 0.32098(13) 0.43379(11) 0.0897(6) Uani d . 1 O
O11B 1.05222(19) 0.19024(13) 0.43590(10) 0.0794(5) Uani d . 1 O
O13B 1.0654(2) 0.35263(12) 0.25191(11) 0.0860(5) Uani d . 1 O
O14B 0.8881(2) 0.39787(11) 0.35265(11) 0.0757(5) Uani d . 1 O
O16B 0.6602(2) 0.11096(11) 0.03236(10) 0.0863(5) Uani d . 1 O
N4B 0.7416(2) 0.09628(12) 0.18983(10) 0.0523(4) Uani d . 1 N
N23B 0.6976(2) -0.11839(14) 0.24370(13) 0.0702(5) Uani d . 1 N
C1B 0.9187(2) 0.20042(15) 0.31644(13) 0.0567(5) Uani d . 1 C
C2B 0.8787(2) 0.24149(15) 0.26479(13) 0.0540(5) Uani d . 1 C
C3B 0.7687(2) 0.17773(14) 0.18561(13) 0.0528(5) Uani d . 1 C
C5B 0.6378(3) 0.01427(15) 0.13067(14) 0.0587(6) Uani d . 1 C
H52 0.5771 0.0067 0.0779 0.070 Uiso calc R 1 H
C6B 0.6233(3) -0.05490(16) 0.14809(14) 0.0607(6) Uani d . 1 C
H62 0.5521 -0.1100 0.1069 0.073 Uiso calc R 1 H
C7B 0.7134(3) -0.04680(16) 0.22782(14) 0.0582(5) Uani d . 1 C
C8B 0.8151(2) 0.03729(16) 0.28764(14) 0.0583(6) Uani d . 1 C
H82 0.8747 0.0459 0.3411 0.070 Uiso calc R 1 H
C9B 0.8293(2) 0.10854(15) 0.26921(13) 0.0524(5) Uani d . 1 C
C10B 1.0404(3) 0.24509(19) 0.40039(14) 0.0655(6) Uani d . 1 C
C12B 1.1649(4) 0.2275(2) 0.52090(17) 0.1092(11) Uani d . 1 C
H124 1.2761 0.2503 0.5155 0.164 Uiso calc R 1 H
H125 1.1711 0.1805 0.5366 0.164 Uiso calc R 1 H
H126 1.1226 0.2766 0.5671 0.164 Uiso calc R 1 H
C13B 0.9565(3) 0.33596(17) 0.28766(14) 0.0630(6) Uani d . 1 C
C15B 0.9540(4) 0.49230(18) 0.3808(2) 0.1104(11) Uani d . 1 C
H154 1.0751 0.5048 0.3983 0.166 Uiso calc R 1 H
H155 0.9042 0.5313 0.4313 0.166 Uiso calc R 1 H
H156 0.9266 0.5036 0.3317 0.166 Uiso calc R 1 H
C16B 0.7029(3) 0.18132(16) 0.10638(14) 0.0596(6) Uani d . 1 C
C17B 0.6836(2) 0.26978(15) 0.11219(13) 0.0548(5) Uani d . 1 C
C18B 0.6252(3) 0.33671(16) 0.18342(15) 0.0647(6) Uani d . 1 C
H182 0.6044 0.3290 0.2322 0.078 Uiso calc R 1 H
C19B 0.5978(3) 0.41448(18) 0.18257(17) 0.0762(7) Uani d . 1 C
H192 0.5560 0.4581 0.2307 0.091 Uiso calc R 1 H
C20B 0.6298(3) 0.43039(18) 0.11318(18) 0.0728(7) Uani d . 1 C
C21B 0.6867(3) 0.3625(2) 0.04142(17) 0.0748(7) Uani d . 1 C
H212 0.7084 0.3708 -0.0070 0.090 Uiso calc R 1 H
C22B 0.7117(3) 0.28339(18) 0.04011(15) 0.0654(6) Uani d . 1 C
H222 0.7478 0.2384 -0.0095 0.078 Uiso calc R 1 H
C24B 0.5915(3) -0.20534(17) 0.18085(17) 0.0769(7) Uani d . 1 C
H244 0.4745 -0.2009 0.1850 0.115 Uiso calc R 1 H
H245 0.6193 -0.2511 0.1950 0.115 Uiso calc R 1 H
H246 0.6098 -0.2220 0.1206 0.115 Uiso calc R 1 H
C25B 0.7786(4) -0.10709(19) 0.32845(17) 0.0845(8) Uani d . 1 C
H254 0.8976 -0.0831 0.3383 0.127 Uiso calc R 1 H
H255 0.7637 -0.1653 0.3262 0.127 Uiso calc R 1 H
H256 0.7281 -0.0654 0.3770 0.127 Uiso calc R 1 H
C26B 0.6012(4) 0.5175(2) 0.1149(2) 0.1064(10) Uani d . 1 C
H264 0.6684 0.5283 0.0761 0.160 Uiso calc R 1 H
H265 0.6337 0.5678 0.1755 0.160 Uiso calc R 1 H
H266 0.4832 0.5119 0.0943 0.160 Uiso calc R 1 H

loop_
_atom_site_aniso_label
_atom_site_aniso_U_11
_atom_site_aniso_U_22
_atom_site_aniso_U_33
_atom_site_aniso_U_12
_atom_site_aniso_U_13
_atom_site_aniso_U_23
O10A 0.0813(11) 0.0604(10) 0.0619(9) -0.0087(9) -0.0103(8) 0.0299(9)
O11A 0.0683(9) 0.0666(10) 0.0555(8) 0.0031(8) -0.0043(7) 0.0337(8)
O13A 0.0802(11) 0.0720(12) 0.0743(10) -0.0020(9) 0.0200(9) 0.0377(10)
O14A 0.0725(10) 0.0434(9) 0.0681(10) 0.0119(8) 0.0106(8) 0.0180(8)
O16A 0.1305(15) 0.0585(11) 0.0482(9) 0.0117(10) -0.0009(9) 0.0135(9)
N4A 0.0529(9) 0.0420(10) 0.0491(9) 0.0094(8) 0.0065(7) 0.0166(8)
N23A 0.0973(15) 0.0591(14) 0.1051(17) 0.0216(12) 0.0281(13) 0.0497(14)
C1A 0.0489(11) 0.0457(13) 0.0469(11) 0.0100(9) 0.0088(8) 0.0206(10)
C2A 0.0485(10) 0.0440(12) 0.0441(10) 0.0113(9) 0.0098(8) 0.0182(10)
C3A 0.0527(11) 0.0423(12) 0.0493(11) 0.0127(9) 0.0081(9) 0.0194(10)
C5A 0.0623(13) 0.0464(14) 0.0576(13) 0.0043(11) 0.0041(10) 0.0146(12)
C6A 0.0677(14) 0.0434(14) 0.0768(16) 0.0075(11) 0.0168(12) 0.0202(13)
C7A 0.0607(13) 0.0526(15) 0.0778(15) 0.0206(11) 0.0265(11) 0.0345(13)
C8A 0.0543(12) 0.0569(15) 0.0634(13) 0.0148(10) 0.0138(10) 0.0332(12)
C9A 0.0452(10) 0.0479(13) 0.0513(11) 0.0137(9) 0.0109(8) 0.0213(10)
C10A 0.0497(11) 0.0556(15) 0.0480(11) 0.0096(10) 0.0093(9) 0.0254(11)
C12A 0.0914(18) 0.091(2) 0.0583(14) 0.0022(15) -0.0146(12) 0.0385(14)
C13A 0.0569(12) 0.0517(14) 0.0480(11) 0.0050(10) 0.0018(9) 0.0238(11)
C15A 0.105(2) 0.0410(16) 0.131(3) 0.0065(14) 0.0111(19) 0.0274(17)
C16A 0.0584(12) 0.0543(14) 0.0471(12) 0.0070(10) 0.0036(9) 0.0180(12)
C17A 0.0485(11) 0.0572(14) 0.0480(11) 0.0066(10) 0.0008(9) 0.0237(11)
C18A 0.0683(14) 0.0679(16) 0.0583(13) 0.0176(12) 0.0066(11) 0.0331(13)
C19A 0.0910(18) 0.0710(18) 0.0796(17) 0.0293(14) 0.0072(14) 0.0351(16)
C20A 0.0686(16) 0.084(2) 0.103(2) 0.0092(14) -0.0038(14) 0.0626(18)
C21A 0.0711(16) 0.107(2) 0.0853(18) 0.0103(15) 0.0108(14) 0.0682(19)
C22A 0.0634(13) 0.0866(19) 0.0607(14) 0.0156(12) 0.0119(11) 0.0407(14)
C24A 0.0915(19) 0.0644(19) 0.159(3) 0.0193(15) 0.051(2) 0.064(2)
C25A 0.133(3) 0.095(2) 0.116(2) 0.0403(19) 0.034(2) 0.077(2)
C26A 0.121(3) 0.127(3) 0.178(4) 0.029(2) 0.006(2) 0.115(3)
O10B 0.0795(11) 0.0869(14) 0.0636(10) -0.0141(10) -0.0152(9) 0.0178(10)
O11B 0.0660(10) 0.1033(14) 0.0566(9) 0.0032(9) -0.0099(7) 0.0361(10)
O13B 0.0790(11) 0.0867(13) 0.0763(11) -0.0057(9) 0.0228(9) 0.0311(10)
O14B 0.0808(11) 0.0562(11) 0.0596(9) 0.0006(8) 0.0110(8) 0.0075(9)
O16B 0.1274(15) 0.0626(11) 0.0455(9) 0.0055(10) -0.0085(9) 0.0151(9)
N4B 0.0511(9) 0.0519(11) 0.0408(9) 0.0103(8) 0.0034(7) 0.0133(8)
N23B 0.0824(13) 0.0640(14) 0.0644(12) 0.0183(11) 0.0094(10) 0.0313(11)
C1B 0.0487(11) 0.0648(15) 0.0431(11) 0.0083(10) 0.0054(9) 0.0170(11)
C2B 0.0476(11) 0.0554(14) 0.0425(10) 0.0061(10) 0.0080(8) 0.0121(10)
C3B 0.0529(11) 0.0510(14) 0.0431(11) 0.0098(10) 0.0067(9) 0.0145(10)
C5B 0.0595(12) 0.0554(15) 0.0457(11) 0.0076(11) -0.0017(9) 0.0153(11)
C6B 0.0598(13) 0.0538(14) 0.0523(12) 0.0090(11) 0.0053(10) 0.0145(11)
C7B 0.0547(12) 0.0622(16) 0.0539(12) 0.0190(11) 0.0145(10) 0.0232(12)
C8B 0.0534(12) 0.0709(16) 0.0470(11) 0.0184(11) 0.0074(9) 0.0251(12)
C9B 0.0448(10) 0.0614(14) 0.0413(10) 0.0120(10) 0.0051(8) 0.0176(11)
C10B 0.0498(12) 0.0826(19) 0.0450(12) 0.0060(12) 0.0040(9) 0.0188(13)
C12B 0.0926(19) 0.154(3) 0.0643(16) 0.003(2) -0.0223(14) 0.0512(19)
C13B 0.0587(13) 0.0641(16) 0.0446(12) -0.0011(11) 0.0023(10) 0.0140(12)
C15B 0.127(3) 0.0553(18) 0.102(2) -0.0067(17) 0.0098(19) 0.0096(17)
C16B 0.0585(12) 0.0607(15) 0.0432(11) 0.0041(11) 0.0016(9) 0.0157(11)
C17B 0.0486(11) 0.0578(15) 0.0483(11) 0.0000(10) 0.0030(9) 0.0217(11)
C18B 0.0734(15) 0.0629(16) 0.0571(13) 0.0088(12) 0.0146(11) 0.0294(13)
C19B 0.0881(17) 0.0647(18) 0.0743(16) 0.0174(14) 0.0175(13) 0.0318(15)
C20B 0.0680(15) 0.0699(17) 0.0790(17) -0.0027(13) -0.0022(13) 0.0417(15)
C21B 0.0675(15) 0.092(2) 0.0689(16) -0.0077(14) 0.0009(12) 0.0498(16)
C22B 0.0581(13) 0.0767(18) 0.0543(13) 0.0023(12) 0.0075(10) 0.0295(13)
C24B 0.0858(17) 0.0648(17) 0.0784(17) 0.0146(14) 0.0231(14) 0.0324(15)
C25B 0.1005(19) 0.085(2) 0.0783(17) 0.0269(16) 0.0152(15) 0.0459(16)
C26B 0.114(2) 0.098(2) 0.128(3) 0.0083(19) 0.0018(19) 0.077(2)

loop_
_atom_type_symbol
_atom_type_description
_atom_type_scat_dispersion_real
_atom_type_scat_dispersion_imag
_atom_type_scat_source
C C 0.0033 0.0016 'International Tables Vol C Tables 4.2.6.8 and 6.1.1.4'
H H 0.0000 0.0000 'International Tables Vol C Tables 4.2.6.8 and 6.1.1.4'
N N 0.0061 0.0033 'International Tables Vol C Tables 4.2.6.8 and 6.1.1.4'
O O 0.0106 0.0060 'International Tables Vol C Tables 4.2.6.8 and 6.1.1.4'

loop_
_geom_angle_atom_site_label_1
_geom_angle_atom_site_label_2
_geom_angle_atom_site_label_3
_geom_angle
C10A O11A C12A 116.68(18)
C13A O14A C15A 116.01(19)
C5A N4A C9A 120.60(18)
C5A N4A C3A 128.98(18)
C9A N4A C3A 110.26(16)
C7A N23A C24A 121.8(2)
C7A N23A C25A 120.7(2)
C24A N23A C25A 117.5(2)
C2A C1A C9A 107.37(17)
C2A C1A C10A 123.98(19)
C9A C1A C10A 128.39(18)
C3A C2A C1A 109.71(18)
C3A C2A C13A 126.39(17)
C1A C2A C13A 123.72(17)
C2A C3A N4A 105.95(17)
C2A C3A C16A 131.72(19)
N4A C3A C16A 121.43(18)
C6A C5A N4A 119.7(2)
C6A C5A H51 120.1
N4A C5A H51 120.1
C5A C6A C7A 122.0(2)
C5A C6A H61 119.0
C7A C6A H61 119.0
N23A C7A C8A 122.0(2)
N23A C7A C6A 120.7(2)
C8A C7A C6A 117.3(2)
C7A C8A C9A 120.5(2)
C7A C8A H81 119.8
C9A C8A H81 119.8
N4A C9A C8A 119.76(19)
N4A C9A C1A 106.68(16)
C8A C9A C1A 133.56(19)
O10A C10A O11A 122.81(18)
O10A C10A C1A 124.46(18)
O11A C10A C1A 112.73(19)
O11A C12A H121 109.5
O11A C12A H122 109.5
H121 C12A H122 109.5
O11A C12A H123 109.5
H121 C12A H123 109.5
H122 C12A H123 109.5
O13A C13A O14A 125.6(2)
O13A C13A C2A 123.9(2)
O14A C13A C2A 110.58(18)
O14A C15A H151 109.5
O14A C15A H152 109.5
H151 C15A H152 109.5
O14A C15A H153 109.5
H151 C15A H153 109.5
H152 C15A H153 109.5
O16A C16A C3A 121.4(2)
O16A C16A C17A 119.38(19)
C3A C16A C17A 119.22(19)
C18A C17A C22A 118.5(2)
C18A C17A C16A 122.48(19)
C22A C17A C16A 119.0(2)
C17A C18A C19A 120.0(2)
C17A C18A H181 120.0
C19A C18A H181 120.0
C18A C19A C20A 121.5(3)
C18A C19A H191 119.2
C20A C19A H191 119.2
C21A C20A C19A 118.0(2)
C21A C20A C26A 121.1(3)
C19A C20A C26A 120.8(3)
C22A C21A C20A 121.2(2)
C22A C21A H211 119.4
C20A C21A H211 119.4
C21A C22A C17A 120.7(2)
C21A C22A H221 119.6
C17A C22A H221 119.6
N23A C24A H241 109.5
N23A C24A H242 109.5
H241 C24A H242 109.5
N23A C24A H243 109.5
H241 C24A H243 109.5
H242 C24A H243 109.5
N23A C25A H251 109.5
N23A C25A H252 109.5
H251 C25A H252 109.5
N23A C25A H253 109.5
H251 C25A H253 109.5
H252 C25A H253 109.5
C20A C26A H261 109.5
C20A C26A H262 109.5
H261 C26A H262 109.5
C20A C26A H263 109.5
H261 C26A H263 109.5
H262 C26A H263 109.5
C10B O11B C12B 117.1(2)
C13B O14B C15B 116.0(2)
C5B N4B C9B 119.96(19)
C5B N4B C3B 129.07(18)
C9B N4B C3B 110.86(17)
C7B N23B C24B 121.8(2)
C7B N23B C25B 120.4(2)
C24B N23B C25B 117.7(2)
C2B C1B C9B 107.76(18)
C2B C1B C10B 124.4(2)
C9B C1B C10B 127.8(2)
C3B C2B C1B 109.5(2)
C3B C2B C13B 125.77(19)
C1B C2B C13B 124.51(18)
C2B C3B N4B 105.70(18)
C2B C3B C16B 132.0(2)
N4B C3B C16B 121.91(18)
C6B C5B N4B 120.5(2)
C6B C5B H52 119.8
N4B C5B H52 119.8
C5B C6B C7B 122.0(2)
C5B C6B H62 119.0
C7B C6B H62 119.0
N23B C7B C8B 122.5(2)
N23B C7B C6B 120.9(2)
C8B C7B C6B 116.6(2)
C9B C8B C7B 121.1(2)
C9B C8B H82 119.5
C7B C8B H82 119.5
C8B C9B N4B 119.87(19)
C8B C9B C1B 133.93(19)
N4B C9B C1B 106.20(18)
O10B C10B O11B 123.3(2)
O10B C10B C1B 125.0(2)
O11B C10B C1B 111.6(2)
O11B C12B H124 109.5
O11B C12B H125 109.5
H124 C12B H125 109.5
O11B C12B H126 109.5
H124 C12B H126 109.5
H125 C12B H126 109.5
O13B C13B O14B 125.4(2)
O13B C13B C2B 123.8(2)
O14B C13B C2B 110.88(19)
O14B C15B H154 109.5
O14B C15B H155 109.5
H154 C15B H155 109.5
O14B C15B H156 109.5
H154 C15B H156 109.5
H155 C15B H156 109.5
O16B C16B C3B 120.9(2)
O16B C16B C17B 118.39(19)
C3B C16B C17B 120.70(19)
C18B C17B C22B 118.2(2)
C18B C17B C16B 122.45(19)
C22B C17B C16B 119.2(2)
C19B C18B C17B 120.3(2)
C19B C18B H182 119.9
C17B C18B H182 119.9
C18B C19B C20B 122.4(3)
C18B C19B H192 118.8
C20B C19B H192 118.8
C19B C20B C21B 117.1(2)
C19B C20B C26B 121.1(3)
C21B C20B C26B 121.8(2)
C22B C21B C20B 121.4(2)
C22B C21B H212 119.3
C20B C21B H212 119.3
C21B C22B C17B 120.6(2)
C21B C22B H222 119.7
C17B C22B H222 119.7
N23B C24B H244 109.5
N23B C24B H245 109.5
H244 C24B H245 109.5
N23B C24B H246 109.5
H244 C24B H246 109.5
H245 C24B H246 109.5
N23B C25B H254 109.5
N23B C25B H255 109.5
H254 C25B H255 109.5
N23B C25B H256 109.5
H254 C25B H256 109.5
H255 C25B H256 109.5
C20B C26B H264 109.5
C20B C26B H265 109.5
H264 C26B H265 109.5
C20B C26B H266 109.5
H264 C26B H266 109.5
H265 C26B H266 109.5

loop_
_geom_bond_atom_site_label_1
_geom_bond_atom_site_label_2
_geom_bond_distance
O10A C10A 1.203(2)
O11A C10A 1.334(2)
O11A C12A 1.442(3)
O13A C13A 1.193(2)
O14A C13A 1.332(3)
O14A C15A 1.442(3)
O16A C16A 1.226(3)
N4A C5A 1.367(3)
N4A C9A 1.383(3)
N4A C3A 1.408(3)
N23A C7A 1.356(3)
N23A C24A 1.446(3)
N23A C25A 1.451(4)
C1A C2A 1.403(3)
C1A C9A 1.411(3)
C1A C10A 1.456(3)
C2A C3A 1.382(3)
C2A C13A 1.486(3)
C3A C16A 1.455(3)
C5A C6A 1.343(3)
C5A H51 0.9300
C6A C7A 1.421(3)
C6A H61 0.9300
C7A C8A 1.380(3)
C8A C9A 1.387(3)
C8A H81 0.9300
C12A H121 0.9600
C12A H122 0.9600
C12A H123 0.9600
C15A H151 0.9600
C15A H152 0.9600
C15A H153 0.9600
C16A C17A 1.478(3)
C17A C18A 1.373(3)
C17A C22A 1.385(3)
C18A C19A 1.375(3)
C18A H181 0.9300
C19A C20A 1.376(4)
C19A H191 0.9300
C20A C21A 1.366(4)
C20A C26A 1.510(4)
C21A C22A 1.366(3)
C21A H211 0.9300
C22A H221 0.9300
C24A H241 0.9600
C24A H242 0.9600
C24A H243 0.9600
C25A H251 0.9600
C25A H252 0.9600
C25A H253 0.9600
C26A H261 0.9600
C26A H262 0.9600
C26A H263 0.9600
O10B C10B 1.201(3)
O11B C10B 1.339(3)
O11B C12B 1.443(3)
O13B C13B 1.191(3)
O14B C13B 1.332(3)
O14B C15B 1.443(3)
O16B C16B 1.233(2)
N4B C5B 1.369(3)
N4B C9B 1.382(2)
N4B C3B 1.407(3)
N23B C7B 1.358(3)
N23B C24B 1.439(3)
N23B C25B 1.449(3)
C1B C2B 1.400(3)
C1B C9B 1.419(3)
C1B C10B 1.457(3)
C2B C3B 1.393(3)
C2B C13B 1.490(3)
C3B C16B 1.442(3)
C5B C6B 1.335(3)
C5B H52 0.9300
C6B C7B 1.423(3)
C6B H62 0.9300
C7B C8B 1.385(3)
C8B C9B 1.380(3)
C8B H82 0.9300
C12B H124 0.9600
C12B H125 0.9600
C12B H126 0.9600
C15B H154 0.9600
C15B H155 0.9600
C15B H156 0.9600
C16B C17B 1.483(3)
C17B C18B 1.379(3)
C17B C22B 1.389(3)
C18B C19B 1.369(3)
C18B H182 0.9300
C19B C20B 1.374(3)
C19B H192 0.9300
C20B C21B 1.384(4)
C20B C26B 1.509(4)
C21B C22B 1.370(3)
C21B H212 0.9300
C22B H222 0.9300
C24B H244 0.9600
C24B H245 0.9600
C24B H246 0.9600
C25B H254 0.9600
C25B H255 0.9600
C25B H256 0.9600
C26B H264 0.9600
C26B H265 0.9600
C26B H266 0.9600

loop_
_geom_hbond_atom_site_label_D
_geom_hbond_atom_site_label_H
_geom_hbond_atom_site_label_A
_geom_hbond_site_symmetry_A
_geom_hbond_distance_DH
_geom_hbond_distance_HA
_geom_hbond_distance_DA
_geom_hbond_angle_DHA
_geom_hbond_publ_flag
C5B H52 O16B 2_655 0.93 2.45 3.154(3) 132 yes
C15B H155 O10B 2_766 0.96 2.52 3.417(4) 156 yes
C25B H256 O16A 2_666 0.96 2.60 3.531(4) 164 yes

loop_
_geom_torsion_atom_site_label_1
_geom_torsion_atom_site_label_2
_geom_torsion_atom_site_label_3
_geom_torsion_atom_site_label_4
_geom_torsion
C9A C1A C2A C3A 1.2(2)
C10A C1A C2A C3A -173.46(18)
C9A C1A C2A C13A 176.56(18)
C10A C1A C2A C13A 1.9(3)
C1A C2A C3A N4A -0.3(2)
C13A C2A C3A N4A -175.58(18)
C1A C2A C3A C16A 168.6(2)
C13A C2A C3A C16A -6.7(4)
C5A N4A C3A C2A -176.01(19)
C9A N4A C3A C2A -0.6(2)
C5A N4A C3A C16A 13.7(3)
C9A N4A C3A C16A -170.96(18)
C9A N4A C5A C6A 2.0(3)
C3A N4A C5A C6A 176.94(19)
N4A C5A C6A C7A -0.1(3)
C24A N23A C7A C8A -179.3(2)
C25A N23A C7A C8A -1.2(3)
C24A N23A C7A C6A 0.5(3)
C25A N23A C7A C6A 178.5(2)
C5A C6A C7A N23A 178.7(2)
C5A C6A C7A C8A -1.6(3)
N23A C7A C8A C9A -178.85(19)
C6A C7A C8A C9A 1.4(3)
C5A N4A C9A C8A -2.1(3)
C3A N4A C9A C8A -177.95(16)
C5A N4A C9A C1A 177.18(17)
C3A N4A C9A C1A 1.4(2)
C7A C8A C9A N4A 0.4(3)
C7A C8A C9A C1A -178.7(2)
C2A C1A C9A N4A -1.5(2)
C10A C1A C9A N4A 172.80(18)
C2A C1A C9A C8A 177.6(2)
C10A C1A C9A C8A -8.0(4)
C12A O11A C10A O10A -1.9(3)
C12A O11A C10A C1A 178.97(18)
C2A C1A C10A O10A -2.0(3)
C9A C1A C10A O10A -175.4(2)
C2A C1A C10A O11A 177.20(17)
C9A C1A C10A O11A 3.7(3)
C15A O14A C13A O13A 3.0(3)
C15A O14A C13A C2A -176.34(19)
C3A C2A C13A O13A 72.0(3)
C1A C2A C13A O13A -102.6(3)
C3A C2A C13A O14A -108.7(2)
C1A C2A C13A O14A 76.7(2)
C2A C3A C16A O16A -147.3(2)
N4A C3A C16A O16A 20.2(3)
C2A C3A C16A C17A 32.2(3)
N4A C3A C16A C17A -160.31(18)
O16A C16A C17A C18A -143.4(2)
C3A C16A C17A C18A 37.1(3)
O16A C16A C17A C22A 33.8(3)
C3A C16A C17A C22A -145.7(2)
C22A C17A C18A C19A 0.5(3)
C16A C17A C18A C19A 177.7(2)
C17A C18A C19A C20A 1.1(4)
C18A C19A C20A C21A -1.4(4)
C18A C19A C20A C26A -178.9(2)
C19A C20A C21A C22A 0.0(4)
C26A C20A C21A C22A 177.5(2)
C20A C21A C22A C17A 1.7(4)
C18A C17A C22A C21A -1.9(3)
C16A C17A C22A C21A -179.2(2)
C9B C1B C2B C3B -0.9(2)
C10B C1B C2B C3B 175.27(19)
C9B C1B C2B C13B -175.29(19)
C10B C1B C2B C13B 0.9(3)
C1B C2B C3B N4B 0.1(2)
C13B C2B C3B N4B 174.39(19)
C1B C2B C3B C16B -172.9(2)
C13B C2B C3B C16B 1.3(4)
C5B N4B C3B C2B 176.84(19)
C9B N4B C3B C2B 0.8(2)
C5B N4B C3B C16B -9.2(3)
C9B N4B C3B C16B 174.70(18)
C9B N4B C5B C6B -1.4(3)
C3B N4B C5B C6B -177.2(2)
N4B C5B C6B C7B 0.0(3)
C24B N23B C7B C8B -180.0(2)
C25B N23B C7B C8B 4.6(3)
C24B N23B C7B C6B 0.7(3)
C25B N23B C7B C6B -174.8(2)
C5B C6B C7B N23B -179.43(19)
C5B C6B C7B C8B 1.2(3)
N23B C7B C8B C9B 179.55(19)
C6B C7B C8B C9B -1.1(3)
C7B C8B C9B N4B -0.2(3)
C7B C8B C9B C1B 178.8(2)
C5B N4B C9B C8B 1.5(3)
C3B N4B C9B C8B 177.96(17)
C5B N4B C9B C1B -177.80(17)
C3B N4B C9B C1B -1.3(2)
C2B C1B C9B C8B -177.8(2)
C10B C1B C9B C8B 6.2(4)
C2B C1B C9B N4B 1.4(2)
C10B C1B C9B N4B -174.66(19)
C12B O11B C10B O10B 3.0(3)
C12B O11B C10B C1B -178.1(2)
C2B C1B C10B O10B -1.8(4)
C9B C1B C10B O10B 173.6(2)
C2B C1B C10B O11B 179.33(18)
C9B C1B C10B O11B -5.3(3)
C15B O14B C13B O13B -0.2(3)
C15B O14B C13B C2B 179.8(2)
C3B C2B C13B O13B -71.4(3)
C1B C2B C13B O13B 102.0(3)
C3B C2B C13B O14B 108.6(2)
C1B C2B C13B O14B -78.0(3)
C2B C3B C16B O16B 152.9(2)
N4B C3B C16B O16B -19.2(3)
C2B C3B C16B C17B -27.6(4)
N4B C3B C16B C17B 160.24(18)
O16B C16B C17B C18B 139.1(2)
C3B C16B C17B C18B -40.4(3)
O16B C16B C17B C22B -35.5(3)
C3B C16B C17B C22B 145.1(2)
C22B C17B C18B C19B -0.6(3)
C16B C17B C18B C19B -175.2(2)
C17B C18B C19B C20B -1.4(4)
C18B C19B C20B C21B 2.0(4)
C18B C19B C20B C26B -178.9(2)
C19B C20B C21B C22B -0.7(3)
C26B C20B C21B C22B -179.7(2)
C20B C21B C22B C17B -1.3(3)
C18B C17B C22B C21B 1.9(3)
C16B C17B C22B C21B 176.73(19)
